data_2006054
loop_
_publ_author_name
'Davis, M.'
'B\'elanger-Gari\'epy, F.'
'Zargarian, D.'
'Beauchamp, A. L.'

_publ_section_title
;Reinvestigation of
 <i>mer</i>,<i>trans</i>-(Acetonitrile)trichlorobis(triphenylphosphine)rhenium(III)
;
_journal_issue 4
_journal_name_full 'Acta Crystallographica Section C'
_journal_page_first 428
_journal_page_last 430
_journal_paper_doi 10.1107/S0108270196014680
_journal_volume 53
_journal_year 1997
_chemical_formula_iupac '[Re Cl3 (C2 H3 N1) (C18 H15 P)2]'
_chemical_formula_moiety 'Re Cl3 P2 N C38 H33'
_chemical_formula_sum 'C38 H33 Cl3 N P2 Re'
_chemical_formula_weight 858.15
_chemical_name_common
;
Mer,trans-(acetonitrile)trichlorobis(triphenylphosphine)rhenium(III)
;
_chemical_name_systematic
;
(OC-6-13)-(Acetonitrile)trichlorobis(triphenylphosphine)rhenium(III)
;
_space_group_IT_number 14
_symmetry_cell_setting monoclinic
_symmetry_space_group_name_Hall '-P 2yn'
_symmetry_space_group_name_H-M 'P 1 21/n 1'
_audit_creation_method 'SHELXL93 (Sheldrick, 1993)'
_cell_angle_alpha 90.00
_cell_angle_beta 90.31(2)
_cell_angle_gamma 90.00
_cell_formula_units_Z 4
_cell_length_a 9.988(2)
_cell_length_b 15.154(5)
_cell_length_c 23.193(7)
_cell_measurement_reflns_used 25
_cell_measurement_temperature 223(2)
_cell_measurement_theta_max 25.0
_cell_measurement_theta_min 22.5
_cell_volume 3510.4(17)
_computing_cell_refinement 'CAD-4 Software'
_computing_data_collection 'CAD-4 Software (Enraf-Nonius, 1989)'
_computing_data_reduction 'NRC-2 and NRC-2A (Ahmed, Hall, Pippy & Huber, 1973)'
_computing_molecular_graphics 'ORTEPII (Johnson, 1976) in NRCVAX94 (Gabe et al., 1989)'
_computing_publication_material SHELXL93
_computing_structure_refinement 'SHELXL93 (Sheldrick, 1993)'
_computing_structure_solution 'SHELXS86 (Sheldrick, 1985)'
_diffrn_ambient_temperature 223(2)
_diffrn_measurement_device 'Nonius CAD-4'
_diffrn_measurement_method \q/2\q
_diffrn_radiation_monochromator graphite
_diffrn_radiation_source 'normal-focus sealed tube'
_diffrn_radiation_type CuK\a
_diffrn_radiation_wavelength 1.5418
_diffrn_reflns_av_R_equivalents 0.063
_diffrn_reflns_av_sigmaI/netI 0.0848
_diffrn_reflns_limit_h_max 12
_diffrn_reflns_limit_h_min -12
_diffrn_reflns_limit_k_max 18
_diffrn_reflns_limit_k_min -18
_diffrn_reflns_limit_l_max 28
_diffrn_reflns_limit_l_min -28
_diffrn_reflns_number 25391
_diffrn_reflns_theta_max 69.83
_diffrn_reflns_theta_min 3.48
_diffrn_standards_decay_% 'intensity variation: 5.8%'
_diffrn_standards_interval_time 30
_diffrn_standards_number 5
_exptl_absorpt_coefficient_mu 9.77
_exptl_absorpt_correction_T_max 0.652
_exptl_absorpt_correction_T_min 0.251
_exptl_absorpt_correction_type integration
_exptl_crystal_colour green/orange
_exptl_crystal_density_diffrn 1.624
_exptl_crystal_density_method none
_exptl_crystal_description parallelepiped
_exptl_crystal_F_000 1696
_exptl_crystal_size_max 0.30
_exptl_crystal_size_mid 0.06
_exptl_crystal_size_min 0.05
_refine_diff_density_max 0.898
_refine_diff_density_min -1.844
_refine_ls_extinction_coef 0.000197(14)
_refine_ls_extinction_method SHELXL93
_refine_ls_goodness_of_fit_all 0.865
_refine_ls_goodness_of_fit_obs 0.982
_refine_ls_hydrogen_treatment 'H atoms riding (SHELXL93 defaults; C---H 0.93--0.98\%A)'
_refine_ls_matrix_type full
_refine_ls_number_parameters 408
_refine_ls_number_reflns 6648
_refine_ls_number_restraints 0
_refine_ls_restrained_S_all 0.865
_refine_ls_restrained_S_obs 0.982
_refine_ls_R_factor_all 0.0588
_refine_ls_R_factor_obs 0.0367
_refine_ls_shift/esd_max -0.002
_refine_ls_shift/esd_mean 0.000
_refine_ls_structure_factor_coef Fsqd
_refine_ls_weighting_details 'w = 1/[\s^2^(Fo^2^) + (0.0205P)^2^] where P = (Fo^2^+2Fc^2^)/3'
_refine_ls_weighting_scheme calc
_refine_ls_wR_factor_all 0.0839
_refine_ls_wR_factor_obs 0.0791
_reflns_number_observed 4699
_reflns_number_total 6648
_reflns_observed_criterion >2sigma(I)
_cod_data_source_file fg1219.cif
_cod_data_source_block dz8
_cod_depositor_comments
;
The following automatic conversions were performed:
'_symmetry_cell_setting' value 'Monoclinic' changed to 'monoclinic'
according to '/home/saulius/struct/CIF-dictionaries/cif_core.dic'
dictionary named 'cif_core.dic' version 2.4.1 from 2010-06-29.

Automatic conversion script
Id: cif_fix_enum 1527 2010-12-29 10:47:43Z saulius 

The following automatic conversions were performed:

'_symmetry_cell_setting' value 'Monoclinic' changed to 'monoclinic'
according to /home/saulius/struct/CIF-dictionaries/cif_core.dic
dictionary named 'cif_core.dic' version 2.4.1 from 2010-06-29.

Automatic conversion script
Id: cif_fix_values 1715 2011-07-08 13:25:40Z adriana 

The following automatic conversions were performed:

'_refine_ls_weighting_scheme' value 'w = 1/[\s^2^(Fo^2^) +
(0.0205P)^2^] where P = (Fo^2^+2Fc^2^)/3' was changed to 'calc'. New
tag '_refine_ls_weighting_details' was created. The value of the new
tag was set to 'w = 1/[\s^2^(Fo^2^) + (0.0205P)^2^] where P =
(Fo^2^+2Fc^2^)/3'.

Automatic conversion script
Id: cif_fix_values 3143 2015-03-26 13:38:13Z robertas 
;
_cod_original_sg_symbol_H-M 'P 21/n'
_cod_database_code 2006054

loop_
_symmetry_equiv_pos_as_xyz
'x, y, z'
'-x+1/2, y+1/2, -z+1/2'
'-x, -y, -z'
'x-1/2, -y-1/2, z-1/2'

loop_
_atom_site_aniso_label
_atom_site_aniso_U_11
_atom_site_aniso_U_12
_atom_site_aniso_U_13
_atom_site_aniso_U_22
_atom_site_aniso_U_23
_atom_site_aniso_U_33
Re 0.02754(13) -0.00174(13) 0.00434(9) 0.02180(13) -0.00068(13) 0.02528(13)
N1 0.031(3) -0.004(2) 0.010(2) 0.034(3) -0.003(2) 0.027(3)
C2 0.040(4) -0.004(3) 0.005(3) 0.030(4) -0.004(3) 0.032(3)
C3 0.057(5) -0.018(3) 0.008(4) 0.034(4) -0.002(3) 0.054(4)
Cl1 0.0454(9) 0.0100(7) 0.0034(7) 0.0316(9) 0.0035(7) 0.0372(8)
Cl2 0.0319(8) 0.0051(7) -0.0003(6) 0.0387(9) 0.0023(7) 0.0391(8)
Cl3 0.0370(8) -0.0081(6) 0.0047(6) 0.0284(8) -0.0037(6) 0.0342(8)
P1 0.0335(8) 0.0007(6) 0.0050(6) 0.0244(10) -0.0007(6) 0.0261(7)
C11 0.040(4) 0.000(3) 0.003(3) 0.029(4) -0.002(3) 0.022(3)
C12 0.040(4) -0.001(3) 0.005(3) 0.030(4) 0.007(3) 0.041(4)
C13 0.056(4) -0.008(3) 0.006(3) 0.031(4) 0.002(3) 0.038(4)
C14 0.050(4) -0.016(3) 0.014(3) 0.044(4) 0.002(3) 0.036(4)
C15 0.038(4) -0.006(3) 0.001(3) 0.054(5) 0.001(4) 0.045(4)
C16 0.044(4) -0.002(3) 0.010(3) 0.040(4) 0.005(3) 0.026(3)
C21 0.046(4) 0.001(3) 0.006(3) 0.028(4) 0.004(3) 0.029(3)
C22 0.049(4) 0.003(3) 0.001(3) 0.029(4) -0.004(3) 0.034(4)
C23 0.050(4) 0.004(3) -0.006(3) 0.022(4) 0.002(3) 0.050(4)
C24 0.066(5) 0.016(4) 0.005(4) 0.036(4) -0.009(3) 0.049(4)
C25 0.098(7) 0.017(5) 0.045(5) 0.042(5) -0.001(4) 0.064(5)
C26 0.087(6) 0.013(4) 0.042(4) 0.032(4) 0.003(3) 0.047(4)
C31 0.045(3) -0.001(3) 0.002(3) 0.020(3) -0.005(3) 0.039(3)
C32 0.062(5) -0.008(4) 0.005(3) 0.055(5) -0.006(3) 0.029(3)
C33 0.089(6) -0.015(4) -0.011(4) 0.048(5) 0.005(3) 0.036(4)
C34 0.097(7) -0.015(4) -0.031(4) 0.036(5) 0.004(4) 0.050(5)
C35 0.056(4) -0.011(4) -0.016(4) 0.038(4) 0.004(4) 0.060(5)
C36 0.050(4) -0.003(3) -0.009(3) 0.026(4) 0.001(3) 0.037(3)
P2 0.0265(7) 0.0005(6) 0.0043(6) 0.0244(8) 0.0000(6) 0.0248(7)
C41 0.028(3) 0.004(3) 0.001(3) 0.030(4) -0.004(3) 0.039(4)
C42 0.049(4) -0.002(3) 0.005(4) 0.038(4) -0.010(4) 0.073(6)
C43 0.066(6) -0.008(4) 0.036(6) 0.032(5) -0.026(5) 0.119(8)
C44 0.068(6) -0.041(6) 0.030(5) 0.086(8) -0.057(6) 0.090(7)
C45 0.057(5) -0.031(5) -0.004(4) 0.102(8) -0.031(5) 0.053(5)
C46 0.035(4) -0.002(3) 0.003(3) 0.057(5) -0.004(4) 0.056(5)
C51 0.032(3) 0.003(2) 0.002(3) 0.024(3) 0.001(3) 0.034(3)
C52 0.042(4) -0.003(3) 0.007(3) 0.027(3) 0.000(3) 0.022(3)
C53 0.044(4) 0.000(3) -0.002(3) 0.025(3) -0.004(3) 0.036(4)
C54 0.039(4) -0.002(3) 0.005(3) 0.033(4) 0.008(3) 0.031(3)
C55 0.058(4) 0.006(3) 0.012(3) 0.038(4) 0.004(3) 0.028(3)
C56 0.054(4) 0.007(3) 0.010(3) 0.027(4) -0.004(3) 0.029(3)
C61 0.032(3) 0.003(3) 0.001(3) 0.022(3) 0.005(3) 0.035(3)
C62 0.035(3) 0.005(3) 0.006(3) 0.051(4) 0.000(3) 0.029(3)
C63 0.039(4) 0.013(4) 0.009(3) 0.057(5) -0.004(4) 0.047(4)
C64 0.028(3) 0.004(3) 0.008(3) 0.060(5) 0.008(4) 0.053(4)
C65 0.034(3) -0.004(3) -0.002(3) 0.044(4) 0.007(3) 0.046(4)
C66 0.030(3) 0.000(3) 0.000(3) 0.033(4) 0.000(3) 0.037(3)

loop_
_atom_site_label
_atom_site_occupancy
_atom_site_fract_x
_atom_site_fract_y
_atom_site_fract_z
_atom_site_U_iso_or_equiv
_atom_site_thermal_displace_type
_atom_site_calc_flag
_atom_site_refinement_flags
_atom_site_type_symbol
Re 1 0.95756(3) 0.76883(2) 0.652397(11) 0.02486(8) Uani d . Re
N1 1 1.0861(5) 0.8735(3) 0.6671(2) 0.0306(12) Uani d . N
C2 1 1.1518(6) 0.9328(4) 0.6752(3) 0.0338(14) Uani d . C
C3 1 1.2373(7) 1.0094(4) 0.6859(3) 0.048(2) Uani d . C
H3A 1 1.2226(33) 1.0310(18) 0.7247(7) 0.072 Uiso calc R H
H3B 1 1.2155(31) 1.0556(11) 0.6584(12) 0.072 Uiso calc R H
H3C 1 1.3304(7) 0.9926(8) 0.6816(19) 0.072 Uiso calc R H
Cl1 1 0.8082(2) 0.87436(10) 0.61562(7) 0.0380(4) Uani d . Cl
Cl2 1 1.13001(14) 0.68079(10) 0.69078(6) 0.0366(4) Uani d . Cl
Cl3 1 0.80962(14) 0.64707(10) 0.63595(6) 0.0332(3) Uani d . Cl
P1 1 1.05149(15) 0.74987(9) 0.55541(6) 0.0280(4) Uani d . P
C11 1 1.1775(6) 0.8351(4) 0.5453(2) 0.0301(14) Uani d . C
C12 1 1.1389(6) 0.9181(4) 0.5251(3) 0.037(2) Uani d . C
H12 1 1.0506(6) 0.9270(4) 0.5121(3) 0.044 Uiso calc R H
C13 1 1.2290(7) 0.9873(4) 0.5241(3) 0.042(2) Uani d . C
H13 1 1.2022(7) 1.0429(4) 0.5101(3) 0.050 Uiso calc R H
C14 1 1.3572(7) 0.9750(5) 0.5434(3) 0.044(2) Uani d . C
H14 1 1.4182(7) 1.0222(5) 0.5430(3) 0.052 Uiso calc R H
C15 1 1.3977(7) 0.8930(5) 0.5635(3) 0.046(2) Uani d . C
H15 1 1.4861(7) 0.8844(5) 0.5764(3) 0.055 Uiso calc R H
C16 1 1.3069(6) 0.8237(4) 0.5643(2) 0.037(2) Uani d . C
H16 1 1.3342(6) 0.7681(4) 0.5781(2) 0.044 Uiso calc R H
C21 1 1.1373(6) 0.6474(4) 0.5363(3) 0.0344(15) Uani d . C
C22 1 1.0939(6) 0.5684(4) 0.5597(3) 0.038(2) Uani d . C
H22 1 1.0284(6) 0.5685(4) 0.5886(3) 0.045 Uiso calc R H
C23 1 1.1471(7) 0.4887(4) 0.5404(3) 0.041(2) Uani d . C
H23 1 1.1157(7) 0.4351(4) 0.5557(3) 0.049 Uiso calc R H
C24 1 1.2448(7) 0.4883(5) 0.4994(3) 0.050(2) Uani d . C
H24 1 1.2817(7) 0.4344(5) 0.4872(3) 0.060 Uiso calc R H
C25 1 1.2894(9) 0.5657(5) 0.4757(3) 0.068(3) Uani d . C
H25 1 1.3563(9) 0.5651(5) 0.4473(3) 0.081 Uiso calc R H
C26 1 1.2349(8) 0.6446(5) 0.4941(3) 0.055(2) Uani d . C
H26 1 1.2647(8) 0.6977(5) 0.4776(3) 0.066 Uiso calc R H
C31 1 0.9389(6) 0.7634(4) 0.4933(3) 0.0348(14) Uani d . C
C32 1 0.9921(7) 0.7829(5) 0.4393(3) 0.049(2) Uani d . C
H32 1 1.0851(7) 0.7895(5) 0.4349(3) 0.058 Uiso calc R H
C33 1 0.9072(9) 0.7925(5) 0.3921(3) 0.058(2) Uani d . C
H33 1 0.9435(9) 0.8064(5) 0.3559(3) 0.069 Uiso calc R H
C34 1 0.7719(9) 0.7822(5) 0.3974(3) 0.061(2) Uani d . C
H34 1 0.7158(9) 0.7892(5) 0.3650(3) 0.073 Uiso calc R H
C35 1 0.7178(7) 0.7615(5) 0.4506(3) 0.051(2) Uani d . C
H35 1 0.6250(7) 0.7531(5) 0.4546(3) 0.061 Uiso calc R H
C36 1 0.8030(6) 0.7532(4) 0.4984(3) 0.038(2) Uani d . C
H36 1 0.7664(6) 0.7404(4) 0.5347(3) 0.045 Uiso calc R H
P2 1 0.86263(14) 0.79629(10) 0.74854(6) 0.0252(3) Uani d . P
C41 1 0.9442(6) 0.8885(4) 0.7836(3) 0.0324(14) Uani d . C
C42 1 0.9099(7) 0.9732(5) 0.7672(3) 0.053(2) Uani d . C
H42 1 0.8417(7) 0.9822(5) 0.7397(3) 0.064 Uiso calc R H
C43 1 0.9767(8) 1.0454(5) 0.7914(4) 0.072(3) Uani d . C
H43 1 0.9525(8) 1.1029(5) 0.7803(4) 0.087 Uiso calc R H
C44 1 1.0767(9) 1.0334(7) 0.8310(4) 0.081(3) Uani d . C
H44 1 1.1202(9) 1.0824(7) 0.8475(4) 0.098 Uiso calc R H
C45 1 1.1135(8) 0.9495(7) 0.8466(3) 0.071(3) Uani d . C
H45 1 1.1829(8) 0.9404(7) 0.8735(3) 0.085 Uiso calc R H
C46 1 1.0469(6) 0.8783(5) 0.8223(3) 0.050(2) Uani d . C
H46 1 1.0733(6) 0.8209(5) 0.8327(3) 0.060 Uiso calc R H
C51 1 0.8711(6) 0.7060(4) 0.8011(3) 0.0300(14) Uani d . C
C52 1 0.8910(6) 0.6198(4) 0.7829(2) 0.0305(14) Uani d . C
H52 1 0.9064(6) 0.6079(4) 0.7438(2) 0.037 Uiso calc R H
C53 1 0.8882(6) 0.5515(4) 0.8223(3) 0.0348(15) Uani d . C
H53 1 0.9003(6) 0.4932(4) 0.8096(3) 0.042 Uiso calc R H
C54 1 0.8677(6) 0.5683(4) 0.8801(3) 0.0342(14) Uani d . C
H54 1 0.8647(6) 0.5216(4) 0.9067(3) 0.041 Uiso calc R H
C55 1 0.8517(7) 0.6538(4) 0.8984(3) 0.041(2) Uani d . C
H55 1 0.8402(7) 0.6655(4) 0.9379(3) 0.050 Uiso calc R H
C56 1 0.8524(6) 0.7225(4) 0.8595(2) 0.0366(15) Uani d . C
H56 1 0.8402(6) 0.7806(4) 0.8725(2) 0.044 Uiso calc R H
C61 1 0.6851(6) 0.8253(4) 0.7532(3) 0.0298(13) Uani d . C
C62 1 0.6365(6) 0.8792(4) 0.7978(3) 0.038(2) Uani d . C
H62 1 0.6959(6) 0.9058(4) 0.8242(3) 0.046 Uiso calc R H
C63 1 0.4994(7) 0.8926(5) 0.8023(3) 0.048(2) Uani d . C
H63 1 0.4668(7) 0.9304(5) 0.8311(3) 0.057 Uiso calc R H
C64 1 0.4108(6) 0.8520(5) 0.7659(3) 0.047(2) Uani d . C
H64 1 0.3182(6) 0.8599(5) 0.7708(3) 0.057 Uiso calc R H
C65 1 0.4582(6) 0.7995(4) 0.7220(3) 0.041(2) Uani d . C
H65 1 0.3978(6) 0.7725(4) 0.6963(3) 0.050 Uiso calc R H
C66 1 0.5949(6) 0.7863(4) 0.7157(3) 0.0336(15) Uani d . C
H66 1 0.6265(6) 0.7505(4) 0.6855(3) 0.040 Uiso calc R H

loop_
_atom_type_symbol
_atom_type_description
_atom_type_scat_dispersion_real
_atom_type_scat_dispersion_imag
_atom_type_scat_source
Re Re -5.7900 5.8910 'International Tables Vol C Tables 4.2.6.8 and 6.1.1.4'
Cl Cl 0.3639 0.7018 'International Tables Vol C Tables 4.2.6.8 and 6.1.1.4'
P P 0.2955 0.4335 'International Tables Vol C Tables 4.2.6.8 and 6.1.1.4'
O O 0.0492 0.0322 'International Tables Vol C Tables 4.2.6.8 and 6.1.1.4'
N N 0.0311 0.0180 'International Tables Vol C Tables 4.2.6.8 and 6.1.1.4'
C C 0.0181 0.0091 'International Tables Vol C Tables 4.2.6.8 and 6.1.1.4'
H H 0.0000 0.0000 'International Tables Vol C Tables 4.2.6.8 and 6.1.1.4'

loop_
_geom_angle_atom_site_label_1
_geom_angle_atom_site_label_2
_geom_angle_atom_site_label_3
_geom_angle
_geom_angle_publ_flag
N1 Re Cl1 85.98(15) y
N1 Re Cl2 85.41(15) y
Cl1 Re Cl2 171.37(6) y
N1 Re Cl3 179.58(15) y
Cl1 Re Cl3 94.41(6) y
Cl2 Re Cl3 94.20(6) y
N1 Re P1 90.03(13) y
Cl1 Re P1 89.54(5) y
Cl2 Re P1 89.87(5) y
Cl3 Re P1 90.14(5) y
N1 Re P2 87.89(13) y
Cl1 Re P2 88.10(5) y
Cl2 Re P2 92.17(5) y
Cl3 Re P2 91.96(5) y
P1 Re P2 176.96(5) y
C2 N1 Re 177.2(5) y
N1 C2 C3 179.8(7) y
C2 C3 H3A 109.5(4) ?
C2 C3 H3B 109.5(4) ?
H3A C3 H3B 109.5 ?
C2 C3 H3C 109.5(4) ?
H3A C3 H3C 109.5 ?
H3B C3 H3C 109.5 ?
C11 P1 C21 104.3(3) y
C11 P1 C31 104.0(3) y
C21 P1 C31 101.0(3) y
C11 P1 Re 107.6(2) y
C21 P1 Re 120.2(2) y
C31 P1 Re 118.1(2) y
C16 C11 C12 118.7(6) ?
C16 C11 P1 121.2(5) ?
C12 C11 P1 119.5(5) ?
C13 C12 C11 120.7(6) ?
C13 C12 H12 119.6(4) ?
C11 C12 H12 119.6(4) ?
C14 C13 C12 119.9(7) ?
C14 C13 H13 120.0(4) ?
C12 C13 H13 120.0(4) ?
C13 C14 C15 120.3(6) ?
C13 C14 H14 119.9(4) ?
C15 C14 H14 119.9(4) ?
C14 C15 C16 119.6(7) ?
C14 C15 H15 120.2(4) ?
C16 C15 H15 120.2(4) ?
C11 C16 C15 120.9(6) ?
C11 C16 H16 119.6(4) ?
C15 C16 H16 119.6(4) ?
C22 C21 C26 118.2(6) ?
C22 C21 P1 119.4(5) ?
C26 C21 P1 121.9(5) ?
C21 C22 C23 120.3(6) ?
C21 C22 H22 119.9(4) ?
C23 C22 H22 119.9(4) ?
C24 C23 C22 120.1(6) ?
C24 C23 H23 120.0(4) ?
C22 C23 H23 120.0(4) ?
C23 C24 C25 120.7(6) ?
C23 C24 H24 119.7(4) ?
C25 C24 H24 119.7(4) ?
C24 C25 C26 119.2(7) ?
C24 C25 H25 120.4(4) ?
C26 C25 H25 120.4(4) ?
C25 C26 C21 121.6(7) ?
C25 C26 H26 119.2(4) ?
C21 C26 H26 119.2(4) ?
C36 C31 C32 118.9(6) ?
C36 C31 P1 121.5(5) ?
C32 C31 P1 119.6(5) ?
C33 C32 C31 119.7(7) ?
C33 C32 H32 120.2(5) ?
C31 C32 H32 120.2(4) ?
C34 C33 C32 121.2(7) ?
C34 C33 H33 119.4(4) ?
C32 C33 H33 119.4(5) ?
C33 C34 C35 119.7(7) ?
C33 C34 H34 120.1(4) ?
C35 C34 H34 120.1(5) ?
C34 C35 C36 119.1(7) ?
C34 C35 H35 120.4(5) ?
C36 C35 H35 120.4(4) ?
C31 C36 C35 121.3(6) ?
C31 C36 H36 119.3(4) ?
C35 C36 H36 119.3(4) ?
C41 P2 C61 102.8(3) y
C41 P2 C51 104.9(3) y
C61 P2 C51 100.4(3) y
C41 P2 Re 111.3(2) y
C61 P2 Re 118.2(2) y
C51 P2 Re 117.4(2) y
C46 C41 C42 118.0(7) ?
C46 C41 P2 122.9(5) ?
C42 C41 P2 118.8(5) ?
C41 C42 C43 119.9(8) ?
C41 C42 H42 120.0(4) ?
C43 C42 H42 120.0(5) ?
C44 C43 C42 120.8(9) ?
C44 C43 H43 119.6(6) ?
C42 C43 H43 119.6(5) ?
C43 C44 C45 119.7(8) ?
C43 C44 H44 120.2(6) ?
C45 C44 H44 120.2(5) ?
C44 C45 C46 119.1(8) ?
C44 C45 H45 120.4(5) ?
C46 C45 H45 120.4(5) ?
C41 C46 C45 122.4(8) ?
C41 C46 H46 118.8(4) ?
C45 C46 H46 118.8(5) ?
C52 C51 C56 119.0(5) ?
C52 C51 P2 120.4(4) ?
C56 C51 P2 120.5(5) ?
C53 C52 C51 120.1(5) ?
C53 C52 H52 120.0(4) ?
C51 C52 H52 120.0(3) ?
C52 C53 C54 120.5(6) ?
C52 C53 H53 119.7(4) ?
C54 C53 H53 119.7(4) ?
C55 C54 C53 119.5(6) ?
C55 C54 H54 120.3(4) ?
C53 C54 H54 120.3(4) ?
C54 C55 C56 120.6(6) ?
C54 C55 H55 119.7(4) ?
C56 C55 H55 119.7(4) ?
C55 C56 C51 120.2(6) ?
C55 C56 H56 119.9(4) ?
C51 C56 H56 119.9(4) ?
C66 C61 C62 119.1(6) ?
C66 C61 P2 119.2(5) ?
C62 C61 P2 121.4(5) ?
C63 C62 C61 118.9(6) ?
C63 C62 H62 120.5(4) ?
C61 C62 H62 120.5(4) ?
C64 C63 C62 121.6(7) ?
C64 C63 H63 119.2(4) ?
C62 C63 H63 119.2(4) ?
C63 C64 C65 119.5(6) ?
C63 C64 H64 120.2(4) ?
C65 C64 H64 120.2(4) ?
C64 C65 C66 120.2(6) ?
C64 C65 H65 119.9(4) ?
C66 C65 H65 119.9(4) ?
C61 C66 C65 120.6(6) ?
C61 C66 H66 119.7(4) ?
C65 C66 H66 119.7(4) ?

loop_
_geom_bond_atom_site_label_1
_geom_bond_atom_site_label_2
_geom_bond_site_symmetry_2
_geom_bond_distance
_geom_bond_publ_flag
Re N1 . 2.068(5) y
Re Cl1 . 2.344(2) y
Re Cl2 . 2.350(2) y
Re Cl3 . 2.393(2) y
Re P1 . 2.459(2) y
Re P2 . 2.463(2) y
N1 C2 . 1.127(7) y
C2 C3 . 1.462(8) y
C3 H3A . 0.97 ?
C3 H3B . 0.97 ?
C3 H3C . 0.97 ?
P1 C11 . 1.820(6) y
P1 C21 . 1.829(6) y
P1 C31 . 1.835(6) y
C11 C16 . 1.374(8) ?
C11 C12 . 1.395(8) ?
C12 C13 . 1.383(8) ?
C12 H12 . 0.94 ?
C13 C14 . 1.367(9) ?
C13 H13 . 0.94 ?
C14 C15 . 1.387(9) ?
C14 H14 . 0.94 ?
C15 C16 . 1.388(8) ?
C15 H15 . 0.94 ?
C16 H16 . 0.94 ?
C21 C22 . 1.385(8) ?
C21 C26 . 1.385(8) ?
C22 C23 . 1.394(8) ?
C22 H22 . 0.94 ?
C23 C24 . 1.368(9) ?
C23 H23 . 0.94 ?
C24 C25 . 1.371(10) ?
C24 H24 . 0.94 ?
C25 C26 . 1.384(9) ?
C25 H25 . 0.94 ?
C26 H26 . 0.94 ?
C31 C36 . 1.372(8) ?
C31 C32 . 1.394(8) ?
C32 C33 . 1.389(9) ?
C32 H32 . 0.94 ?
C33 C34 . 1.366(10) ?
C33 H33 . 0.94 ?
C34 C35 . 1.387(10) ?
C34 H34 . 0.94 ?
C35 C36 . 1.399(8) ?
C35 H35 . 0.94 ?
C36 H36 . 0.94 ?
P2 C41 . 1.809(6) y
P2 C61 . 1.831(6) y
P2 C51 . 1.835(6) y
C41 C46 . 1.367(9) ?
C41 C42 . 1.382(9) ?
C42 C43 . 1.398(10) ?
C42 H42 . 0.94 ?
C43 C44 . 1.365(12) ?
C43 H43 . 0.94 ?
C44 C45 . 1.371(12) ?
C44 H44 . 0.94 ?
C45 C46 . 1.386(10) ?
C45 H45 . 0.94 ?
C46 H46 . 0.94 ?
C51 C52 . 1.388(8) ?
C51 C56 . 1.391(7) ?
C52 C53 . 1.379(8) ?
C52 H52 . 0.94 ?
C53 C54 . 1.382(8) ?
C53 H53 . 0.94 ?
C54 C55 . 1.372(8) ?
C54 H54 . 0.94 ?
C55 C56 . 1.377(8) ?
C55 H55 . 0.94 ?
C56 H56 . 0.94 ?
C61 C66 . 1.382(8) ?
C61 C62 . 1.407(8) ?
C62 C63 . 1.389(8) ?
C62 H62 . 0.94 ?
C63 C64 . 1.366(9) ?
C63 H63 . 0.94 ?
C64 C65 . 1.379(9) ?
C64 H64 . 0.94 ?
C65 C66 . 1.389(8) ?
C65 H65 . 0.94 ?
C66 H66 . 0.94 ?

loop_
_geom_torsion_atom_site_label_1
_geom_torsion_atom_site_label_2
_geom_torsion_atom_site_label_3
_geom_torsion_atom_site_label_4
_geom_torsion
_geom_torsion_publ_flag
Cl1 Re N1 C2 26.(10) ?
Cl2 Re N1 C2 -154.(10) ?
Cl3 Re N1 C2 -131.(16) ?
P1 Re N1 C2 116.(10) ?
P2 Re N1 C2 -62.(10) ?
Re N1 C2 C3 15.E1(10) ?
N1 Re P1 C11 -1.4(3) y
Cl1 Re P1 C11 84.6(2) ?
Cl2 Re P1 C11 -86.8(2) ?
Cl3 Re P1 C11 179.0(2) ?
P2 Re P1 C11 45.4(10) ?
N1 Re P1 C21 117.5(3) ?
Cl1 Re P1 C21 -156.5(3) ?
Cl2 Re P1 C21 32.1(3) y
Cl3 Re P1 C21 -62.1(3) y
P2 Re P1 C21 164.3(9) ?
N1 Re P1 C31 -118.5(3) ?
Cl1 Re P1 C31 -32.5(2) y
Cl2 Re P1 C31 156.1(2) ?
Cl3 Re P1 C31 61.9(2) y
P2 Re P1 C31 -71.7(10) ?
C21 P1 C11 C16 -43.8(5) ?
C31 P1 C11 C16 -149.2(5) ?
Re P1 C11 C16 84.9(5) ?
C21 P1 C11 C12 145.1(5) ?
C31 P1 C11 C12 39.6(5) ?
Re P1 C11 C12 -86.3(5) y
C16 C11 C12 C13 0.2(9) ?
P1 C11 C12 C13 171.6(5) ?
C11 C12 C13 C14 -0.5(10) ?
C12 C13 C14 C15 0.7(10) ?
C13 C14 C15 C16 -0.5(10) ?
C12 C11 C16 C15 -0.1(9) ?
P1 C11 C16 C15 -171.4(5) ?
C14 C15 C16 C11 0.2(10) ?
C11 P1 C21 C22 154.4(5) ?
C31 P1 C21 C22 -97.9(6) ?
Re P1 C21 C22 33.9(6) y
C11 P1 C21 C26 -33.1(7) ?
C31 P1 C21 C26 74.6(7) ?
Re P1 C21 C26 -153.6(5) ?
C26 C21 C22 C23 -0.5(10) ?
P1 C21 C22 C23 172.2(5) ?
C21 C22 C23 C24 1.6(10) ?
C22 C23 C24 C25 -1.5(12) ?
C23 C24 C25 C26 0.3(13) ?
C24 C25 C26 C21 0.7(13) ?
C22 C21 C26 C25 -0.6(12) ?
P1 C21 C26 C25 -173.2(7) ?
C11 P1 C31 C36 -141.8(5) ?
C21 P1 C31 C36 110.3(5) ?
Re P1 C31 C36 -22.8(6) y
C11 P1 C31 C32 39.4(6) ?
C21 P1 C31 C32 -68.5(6) ?
Re P1 C31 C32 158.4(5) ?
C36 C31 C32 C33 0.7(10) ?
P1 C31 C32 C33 179.5(5) ?
C31 C32 C33 C34 -0.7(11) ?
C32 C33 C34 C35 -0.2(12) ?
C33 C34 C35 C36 1.3(11) ?
C32 C31 C36 C35 0.4(10) ?
P1 C31 C36 C35 -178.5(5) ?
C34 C35 C36 C31 -1.4(10) ?
N1 Re P2 C41 0.1(3) y
Cl1 Re P2 C41 -85.9(2) ?
Cl2 Re P2 C41 85.5(2) ?
Cl3 Re P2 C41 179.8(2) ?
P1 Re P2 C41 -46.7(10) ?
N1 Re P2 C61 118.8(3) ?
Cl1 Re P2 C61 32.8(2) y
Cl2 Re P2 C61 -155.9(2) ?
Cl3 Re P2 C61 -61.6(2) y
P1 Re P2 C61 71.9(10) ?
N1 Re P2 C51 -120.7(3) ?
Cl1 Re P2 C51 153.3(2) ?
Cl2 Re P2 C51 -35.4(2) y
Cl3 Re P2 C51 58.9(2) y
P1 Re P2 C51 -167.6(9) ?
C61 P2 C41 C46 136.2(6) ?
C51 P2 C41 C46 31.6(6) ?
Re P2 C41 C46 -96.3(6) ?
C61 P2 C41 C42 -49.7(6) ?
C51 P2 C41 C42 -154.3(5) ?
Re P2 C41 C42 77.8(5) y
C46 C41 C42 C43 -2.1(10) ?
P2 C41 C42 C43 -176.5(5) ?
C41 C42 C43 C44 0.6(12) ?
C42 C43 C44 C45 0.9(13) ?
C43 C44 C45 C46 -0.7(13) ?
C42 C41 C46 C45 2.3(10) ?
P2 C41 C46 C45 176.5(6) ?
C44 C45 C46 C41 -0.9(12) ?
C41 P2 C51 C52 -143.4(5) ?
C61 P2 C51 C52 110.2(5) ?
Re P2 C51 C52 -19.2(6) y
C41 P2 C51 C56 39.2(6) ?
C61 P2 C51 C56 -67.2(5) ?
Re P2 C51 C56 163.3(4) ?
C56 C51 C52 C53 1.9(9) ?
P2 C51 C52 C53 -175.6(5) ?
C51 C52 C53 C54 -1.0(9) ?
C52 C53 C54 C55 -0.8(10) ?
C53 C54 C55 C56 1.7(10) ?
C54 C55 C56 C51 -0.8(10) ?
C52 C51 C56 C55 -1.0(9) ?
P2 C51 C56 C55 176.5(5) ?
C41 P2 C61 C66 159.3(5) ?
C51 P2 C61 C66 -92.6(5) ?
Re P2 C61 C66 36.3(5) y
C41 P2 C61 C62 -27.3(6) ?
C51 P2 C61 C62 80.7(5) ?
Re P2 C61 C62 -150.3(4) ?
C66 C61 C62 C63 -0.8(9) ?
P2 C61 C62 C63 -174.2(5) ?
C61 C62 C63 C64 2.5(10) ?
C62 C63 C64 C65 -2.8(11) ?
C63 C64 C65 C66 1.4(10) ?
C62 C61 C66 C65 -0.5(9) ?
P2 C61 C66 C65 173.0(5) ?
C64 C65 C66 C61 0.2(10) ?
